data_4503595
loop_
_publ_author_name
'Xue, Ming'
'Zhu, Guangshan'
'Li, Yangxue'
'Zhao, Xiaojun'
'Jin, Zhao'
'Kang, Enhua'
'Qiu, Shilun'

_publ_section_title
;
 Structure, Hydrogen Storage, and Luminescence Properties of Three 3D
 Metal&#x2212;Organic Frameworks with NbO and PtS Topologies
;
_journal_issue 7
_journal_name_full 'Crystal Growth &amp; Design'
_journal_page_first 2478
_journal_paper_doi 10.1021/cg8001114
_journal_volume 8
_journal_year 2008
_chemical_formula_moiety 'C18 H22 Mn N4 O10'
_chemical_formula_sum 'C18 H22 Mn N4 O10'
_chemical_formula_weight 509.34
_chemical_melting_point ?
_chemical_name_systematic
; 
 ? 
;
_space_group_IT_number 14
_symmetry_cell_setting monoclinic
_symmetry_space_group_name_Hall '-P 2ybc'
_symmetry_space_group_name_H-M 'P 1 21/c 1'
_atom_sites_solution_hydrogens geom
_atom_sites_solution_primary direct
_atom_sites_solution_secondary difmap
_audit_creation_method SHELXL-97
_cell_angle_alpha 90.00
_cell_angle_beta 102.986(2)
_cell_angle_gamma 90.00
_cell_formula_units_Z 4
_cell_length_a 11.3667(10)
_cell_length_b 22.1056(19)
_cell_length_c 9.6677(9)
_cell_measurement_temperature 293(2)
_cell_volume 2367.1(4)
_computing_cell_refinement 'Bruker SMART'
_computing_data_collection 'Bruker SMART'
_computing_data_reduction 'Bruker SMART'
_computing_molecular_graphics SHELXP-97
_computing_publication_material SHELXTL
_computing_structure_refinement 'SHELXL-97 (Sheldrick, 1997)'
_computing_structure_solution 'SHELXS-97 (Sheldrick, 1990)'
_diffrn_ambient_temperature 293(2)
_diffrn_detector_area_resol_mean 9.00cm
_diffrn_measured_fraction_theta_full 0.997
_diffrn_measured_fraction_theta_max 0.997
_diffrn_measurement_device_type 'CCD area detector'
_diffrn_measurement_method 'phi and omega scans'
_diffrn_radiation_monochromator graphite
_diffrn_radiation_source 'fine-focus sealed tube'
_diffrn_radiation_type MoK\a
_diffrn_radiation_wavelength 0.71073
_diffrn_reflns_av_R_equivalents 0.0421
_diffrn_reflns_av_sigmaI/netI 0.0566
_diffrn_reflns_limit_h_max 13
_diffrn_reflns_limit_h_min -13
_diffrn_reflns_limit_k_max 23
_diffrn_reflns_limit_k_min -26
_diffrn_reflns_limit_l_max 11
_diffrn_reflns_limit_l_min -11
_diffrn_reflns_number 12558
_diffrn_reflns_theta_full 25.00
_diffrn_reflns_theta_max 25.00
_diffrn_reflns_theta_min 1.84
_diffrn_standards_decay_% none
_diffrn_standards_interval_count none
_diffrn_standards_interval_time none
_diffrn_standards_number none
_exptl_absorpt_coefficient_mu 0.616
_exptl_absorpt_correction_type none
_exptl_crystal_colour yellowy
_exptl_crystal_density_diffrn 1.429
_exptl_crystal_density_meas ?
_exptl_crystal_density_method 'not measured'
_exptl_crystal_description block
_exptl_crystal_F_000 1052
_exptl_crystal_size_max 0.32
_exptl_crystal_size_mid 0.26
_exptl_crystal_size_min 0.2
_refine_diff_density_max 0.384
_refine_diff_density_min -0.266
_refine_diff_density_rms 0.056
_refine_ls_extinction_method none
_refine_ls_goodness_of_fit_ref 1.003
_refine_ls_hydrogen_treatment mixed
_refine_ls_matrix_type full
_refine_ls_number_parameters 378
_refine_ls_number_reflns 4166
_refine_ls_number_restraints 6
_refine_ls_restrained_S_all 1.019
_refine_ls_R_factor_all 0.0714
_refine_ls_R_factor_gt 0.0394
_refine_ls_shift/su_max 0.000
_refine_ls_shift/su_mean 0.000
_refine_ls_structure_factor_coef Fsqd
_refine_ls_weighting_details 'calc w=1/[\s^2^(Fo^2^)+(0.0278P)^2^+0.0000P] where P=(Fo^2^+2Fc^2^)/3'
_refine_ls_weighting_scheme calc
_refine_ls_wR_factor_gt 0.0779
_refine_ls_wR_factor_ref 0.0859
_reflns_number_gt 2598
_reflns_number_total 4166
_reflns_threshold_expression >2sigma(I)
_cod_data_source_file cg8001114-file004.cif
_cod_data_source_block JUC-64
_cod_depositor_comments
;
The following automatic conversions were performed:

'_chemical_melting_point' value 'not measured' was changed to '?' -
the value is undefined or not given.

'_symmetry_cell_setting' value
'Monoclinic' changed to 'monoclinic' according to
/home/saulius/struct/CIF-dictionaries/cif_core.dic dictionary named
'cif_core.dic' version 2.4.1 from 2010-06-29.

Automatic conversion script
Id: cif_fix_values 1715 2011-07-08 13:25:40Z adriana 

The following automatic conversions were performed:

'_exptl_crystal_density_meas' value 'none' was changed to '?' - the
value is perceived as not measured.

Automatic conversion script
Id: cif_fix_values 3008 2015-01-20 13:52:24Z robertas 
;
_cod_original_sg_symbol_H-M P2(1)/c
_cod_database_code 4503595

loop_
_symmetry_equiv_pos_as_xyz
'x, y, z'
'-x, y+1/2, -z+1/2'
'-x, -y, -z'
'x, -y-1/2, z-1/2'

loop_
_atom_site_label
_atom_site_type_symbol
_atom_site_fract_x
_atom_site_fract_y
_atom_site_fract_z
_atom_site_U_iso_or_equiv
_atom_site_adp_type
_atom_site_occupancy
_atom_site_symmetry_multiplicity
_atom_site_calc_flag
_atom_site_refinement_flags
Mn1 Mn 0.26008(4) 0.094879(18) 0.75997(5) 0.02756(14) Uani 1 1 d .
N1 N 0.7188(2) 0.23663(10) 0.5382(3) 0.0315(6) Uani 1 1 d .
N2 N 0.7863(2) 0.25593(9) 0.4632(3) 0.0314(6) Uani 1 1 d .
N3 N 0.1066(3) 0.18684(13) 0.3743(3) 0.0548(9) Uani 1 1 d .
N4 N 0.3856(3) 0.15910(13) 1.1864(3) 0.0521(8) Uani 1 1 d .
O1 O 0.43992(17) 0.10104(9) 0.7281(2) 0.0395(6) Uani 1 1 d .
O2 O 0.52768(19) 0.00998(9) 0.7427(3) 0.0422(6) Uani 1 1 d .
O3 O 0.78600(18) -0.02818(8) 0.4087(2) 0.0350(6) Uani 1 1 d .
O4 O 0.90053(19) 0.04613(9) 0.3561(2) 0.0405(6) Uani 1 1 d .
O5 O 0.5970(2) 0.44507(9) 0.6423(3) 0.0423(6) Uani 1 1 d .
O6 O 0.71175(18) 0.52005(8) 0.5923(2) 0.0353(6) Uani 1 1 d .
O7 O 0.97883(19) 0.48469(9) 0.2715(3) 0.0422(6) Uani 1 1 d .
O8 O 1.07447(18) 0.39588(9) 0.2904(2) 0.0409(6) Uani 1 1 d .
O9 O 0.2051(2) 0.16266(9) 0.5965(3) 0.0410(6) Uani 1 1 d .
O10 O 0.3258(2) 0.15015(9) 0.9476(3) 0.0436(6) Uani 1 1 d .
C1 C 0.5182(3) 0.06558(13) 0.7077(3) 0.0267(7) Uani 1 1 d .
C2 C 0.6117(2) 0.08905(12) 0.6325(3) 0.0239(7) Uani 1 1 d .
C3 C 0.6762(3) 0.04926(13) 0.5678(3) 0.0253(7) Uani 1 1 d .
C4 C 0.7571(3) 0.07020(12) 0.4902(3) 0.0254(7) Uani 1 1 d .
C5 C 0.8190(3) 0.02555(13) 0.4135(3) 0.0292(8) Uani 1 1 d .
C6 C 0.7745(3) 0.13195(13) 0.4792(3) 0.0267(7) Uani 1 1 d .
C7 C 0.7099(3) 0.17242(12) 0.5444(3) 0.0254(7) Uani 1 1 d .
C8 C 0.6291(3) 0.15079(13) 0.6206(3) 0.0266(7) Uani 1 1 d .
C9 C 0.7949(3) 0.32048(12) 0.4582(3) 0.0251(7) Uani 1 1 d .
C10 C 0.7264(3) 0.36020(13) 0.5203(3) 0.0271(7) Uani 1 1 d .
C11 C 0.7454(3) 0.42175(12) 0.5139(3) 0.0251(7) Uani 1 1 d .
C12 C 0.6804(3) 0.46635(13) 0.5874(3) 0.0285(7) Uani 1 1 d .
C13 C 0.8305(3) 0.44369(13) 0.4429(3) 0.0261(7) Uani 1 1 d .
C14 C 0.8982(2) 0.40490(12) 0.3805(3) 0.0246(7) Uani 1 1 d .
C15 C 0.9923(3) 0.42923(13) 0.3081(3) 0.0292(8) Uani 1 1 d .
C16 C 0.8797(3) 0.34315(13) 0.3879(3) 0.0269(7) Uani 1 1 d .
C17 C 0.1317(4) 0.15097(16) 0.4863(5) 0.0494(10) Uani 1 1 d .
C18 C 0.0233(4) 0.17062(19) 0.2460(5) 0.0940(16) Uani 1 1 d U
H18A H 0.0665 0.1634 0.1729 0.141 Uiso 1 1 calc R
H18B H -0.0333 0.2029 0.2176 0.141 Uiso 1 1 calc R
H18C H -0.0192 0.1346 0.2613 0.141 Uiso 1 1 calc R
C19 C 0.1657(3) 0.24483(15) 0.3784(4) 0.0693(13) Uani 1 1 d .
H19A H 0.1846 0.2597 0.4741 0.104 Uiso 1 1 calc R
H19B H 0.1130 0.2729 0.3185 0.104 Uiso 1 1 calc R
H19C H 0.2387 0.2404 0.3452 0.104 Uiso 1 1 calc R
C20 C 0.3329(4) 0.13111(17) 1.0686(5) 0.0492(10) Uani 1 1 d .
C21 C 0.3956(4) 0.13014(18) 1.3245(4) 0.0927(17) Uani 1 1 d .
H21A H 0.3389 0.0974 1.3153 0.139 Uiso 1 1 calc R
H21B H 0.3784 0.1592 1.3910 0.139 Uiso 1 1 calc R
H21C H 0.4760 0.1148 1.3578 0.139 Uiso 1 1 calc R
C22 C 0.4511(4) 0.21362(19) 1.1837(5) 0.0877(16) Uani 1 1 d .
H22A H 0.4660 0.2194 1.0907 0.132 Uiso 1 1 calc R
H22B H 0.5266 0.2113 1.2522 0.132 Uiso 1 1 calc R
H22C H 0.4049 0.2470 1.2064 0.132 Uiso 1 1 calc R
H1 H 0.544(4) 0.4826(19) 0.697(5) 0.134(18) Uiso 1 1 d .
H2 H 0.296(4) 0.0918(17) 1.083(5) 0.104(16) Uiso 1 1 d .
H3 H 0.094(3) 0.1106(16) 0.463(4) 0.087(14) Uiso 1 1 d .
H4 H 0.923(2) 0.3163(11) 0.346(3) 0.022(8) Uiso 1 1 d .
H5 H 0.665(2) 0.0092(11) 0.572(3) 0.024(8) Uiso 1 1 d .
H6 H 0.829(2) 0.1477(11) 0.428(3) 0.031(9) Uiso 1 1 d .
H7 H 0.8422(19) 0.4837(10) 0.435(2) 0.010(7) Uiso 1 1 d .
H8 H 0.586(2) 0.1790(10) 0.662(3) 0.018(7) Uiso 1 1 d .
H9 H 0.670(2) 0.3443(11) 0.571(3) 0.025(8) Uiso 1 1 d .
H10 H 0.955(4) 0.012(2) 0.283(5) 0.16(2) Uiso 1 1 d .

loop_
_atom_site_aniso_label
_atom_site_aniso_U_11
_atom_site_aniso_U_22
_atom_site_aniso_U_33
_atom_site_aniso_U_23
_atom_site_aniso_U_13
_atom_site_aniso_U_12
Mn1 0.0312(3) 0.0202(2) 0.0355(3) 0.0011(2) 0.0164(2) 0.0005(2)
N1 0.0391(16) 0.0201(13) 0.0426(17) -0.0009(12) 0.0248(15) -0.0036(11)
N2 0.0395(16) 0.0183(13) 0.0424(17) -0.0010(12) 0.0219(15) -0.0017(11)
N3 0.055(2) 0.058(2) 0.045(2) 0.0187(17) -0.0036(17) -0.0238(16)
N4 0.060(2) 0.0477(19) 0.044(2) -0.0094(16) 0.0034(17) 0.0095(16)
O1 0.0318(13) 0.0310(12) 0.0649(17) 0.0016(12) 0.0305(12) 0.0027(10)
O2 0.0466(15) 0.0252(12) 0.0664(17) 0.0122(11) 0.0373(14) 0.0019(10)
O3 0.0500(15) 0.0179(11) 0.0433(14) -0.0077(10) 0.0235(12) -0.0042(10)
O4 0.0461(15) 0.0248(12) 0.0634(17) -0.0107(11) 0.0395(14) -0.0054(10)
O5 0.0474(15) 0.0239(12) 0.0692(18) -0.0068(11) 0.0418(14) -0.0034(10)
O6 0.0516(15) 0.0158(11) 0.0459(15) -0.0052(10) 0.0265(12) -0.0037(10)
O7 0.0457(15) 0.0264(13) 0.0646(17) 0.0110(12) 0.0340(14) -0.0007(10)
O8 0.0371(13) 0.0280(12) 0.0676(17) 0.0034(11) 0.0333(13) 0.0020(10)
O9 0.0473(16) 0.0325(13) 0.0424(15) 0.0067(11) 0.0081(13) -0.0007(11)
O10 0.0598(17) 0.0339(13) 0.0396(16) -0.0048(12) 0.0165(14) -0.0011(11)
C1 0.0270(18) 0.0264(17) 0.0300(19) -0.0024(14) 0.0134(15) -0.0058(14)
C2 0.0246(16) 0.0222(16) 0.0270(17) 0.0004(13) 0.0104(14) -0.0008(13)
C3 0.0293(18) 0.0166(17) 0.0318(19) 0.0010(14) 0.0106(15) -0.0024(14)
C4 0.0267(18) 0.0215(16) 0.0300(19) -0.0001(13) 0.0107(15) -0.0015(13)
C5 0.0312(19) 0.0258(18) 0.033(2) -0.0016(14) 0.0130(16) 0.0021(14)
C6 0.0307(19) 0.0213(17) 0.033(2) -0.0001(14) 0.0180(16) -0.0021(14)
C7 0.0315(18) 0.0173(15) 0.0307(19) -0.0011(13) 0.0138(15) -0.0009(13)
C8 0.0283(18) 0.0216(17) 0.035(2) -0.0012(14) 0.0175(16) 0.0016(14)
C9 0.0304(18) 0.0158(15) 0.0322(19) -0.0013(13) 0.0137(15) -0.0021(13)
C10 0.0288(18) 0.0239(17) 0.034(2) -0.0008(14) 0.0174(16) -0.0022(14)
C11 0.0276(17) 0.0206(16) 0.0304(18) -0.0021(13) 0.0134(15) -0.0010(12)
C12 0.0317(19) 0.0260(18) 0.0299(19) -0.0022(14) 0.0117(16) 0.0022(14)
C13 0.0301(18) 0.0169(17) 0.034(2) 0.0013(14) 0.0131(16) -0.0022(13)
C14 0.0249(16) 0.0206(15) 0.0307(18) 0.0017(14) 0.0110(14) -0.0018(13)
C15 0.0320(19) 0.0252(17) 0.034(2) -0.0031(14) 0.0144(16) -0.0055(14)
C16 0.0297(18) 0.0256(18) 0.0301(19) -0.0008(14) 0.0168(16) 0.0027(14)
C17 0.053(3) 0.039(2) 0.054(3) 0.007(2) 0.009(2) -0.0142(19)
C18 0.100(3) 0.099(3) 0.070(3) 0.019(3) -0.006(3) -0.041(3)
C19 0.076(3) 0.047(2) 0.083(3) 0.021(2) 0.012(3) -0.008(2)
C20 0.061(3) 0.032(2) 0.054(3) -0.007(2) 0.012(2) 0.0072(19)
C21 0.150(5) 0.065(3) 0.051(3) -0.003(2) -0.001(3) 0.032(3)
C22 0.084(4) 0.099(4) 0.085(4) -0.033(3) 0.031(3) -0.048(3)

loop_
_atom_type_symbol
_atom_type_description
_atom_type_scat_dispersion_real
_atom_type_scat_dispersion_imag
_atom_type_scat_source
C C 0.0033 0.0016 'International Tables Vol C Tables 4.2.6.8 and 6.1.1.4'
H H 0.0000 0.0000 'International Tables Vol C Tables 4.2.6.8 and 6.1.1.4'
N N 0.0061 0.0033 'International Tables Vol C Tables 4.2.6.8 and 6.1.1.4'
O O 0.0106 0.0060 'International Tables Vol C Tables 4.2.6.8 and 6.1.1.4'
Mn Mn 0.3368 0.7283 'International Tables Vol C Tables 4.2.6.8 and 6.1.1.4'

loop_
_geom_angle_atom_site_label_1
_geom_angle_atom_site_label_2
_geom_angle_atom_site_label_3
_geom_angle
_geom_angle_site_symmetry_1
_geom_angle_site_symmetry_3
O1 Mn1 O6 98.01(8) . 2_646
O1 Mn1 O9 88.83(8) . .
O6 Mn1 O9 170.84(8) 2_646 .
O1 Mn1 O3 90.70(8) . 3_656
O6 Mn1 O3 87.23(8) 2_646 3_656
O9 Mn1 O3 86.59(8) . 3_656
O1 Mn1 O10 85.64(9) . .
O6 Mn1 O10 84.65(9) 2_646 .
O9 Mn1 O10 102.03(9) . .
O3 Mn1 O10 170.54(8) 3_656 .
O1 Mn1 O8 171.01(7) . 4_466
O6 Mn1 O8 89.24(8) 2_646 4_466
O9 Mn1 O8 84.56(8) . 4_466
O3 Mn1 O8 94.96(8) 3_656 4_466
O10 Mn1 O8 89.79(8) . 4_466
N2 N1 C7 115.2(2) . .
N1 N2 C9 114.7(2) . .
C17 N3 C18 122.7(3) . .
C17 N3 C19 119.8(3) . .
C18 N3 C19 117.4(3) . .
C20 N4 C22 121.5(4) . .
C20 N4 C21 120.7(3) . .
C22 N4 C21 117.1(3) . .
C1 O1 Mn1 136.82(19) . .
C5 O3 Mn1 134.1(2) . 3_656
C12 O6 Mn1 139.3(2) . 2_656
C15 O8 Mn1 137.9(2) . 4_665
C17 O9 Mn1 121.2(2) . .
C20 O10 Mn1 122.6(2) . .
O1 C1 O2 126.3(3) . .
O1 C1 C2 118.0(3) . .
O2 C1 C2 115.7(3) . .
C3 C2 C8 119.3(3) . .
C3 C2 C1 120.2(2) . .
C8 C2 C1 120.5(3) . .
C2 C3 C4 121.0(3) . .
C6 C4 C3 119.5(3) . .
C6 C4 C5 121.2(3) . .
C3 C4 C5 119.2(3) . .
O3 C5 O4 124.8(3) . .
O3 C5 C4 118.4(3) . .
O4 C5 C4 116.8(3) . .
C4 C6 C7 119.9(3) . .
C8 C7 C6 119.9(3) . .
C8 C7 N1 115.3(3) . .
C6 C7 N1 124.8(3) . .
C7 C8 C2 120.5(3) . .
C16 C9 C10 119.9(3) . .
C16 C9 N2 115.8(3) . .
C10 C9 N2 124.3(3) . .
C11 C10 C9 119.5(3) . .
C10 C11 C13 119.9(3) . .
C10 C11 C12 121.8(3) . .
C13 C11 C12 118.3(2) . .
O6 C12 O5 124.9(3) . .
O6 C12 C11 118.6(3) . .
O5 C12 C11 116.4(3) . .
C14 C13 C11 121.1(3) . .
C13 C14 C16 119.0(3) . .
C13 C14 C15 120.4(3) . .
C16 C14 C15 120.5(3) . .
O8 C15 O7 125.7(3) . .
O8 C15 C14 119.5(3) . .
O7 C15 C14 114.8(3) . .
C14 C16 C9 120.6(3) . .
O9 C17 N3 124.5(3) . .
O10 C20 N4 125.6(4) . .

loop_
_geom_bond_atom_site_label_1
_geom_bond_atom_site_label_2
_geom_bond_distance
_geom_bond_site_symmetry_2
Mn1 O1 2.1390(19) .
Mn1 O6 2.162(2) 2_646
Mn1 O9 2.165(2) .
Mn1 O3 2.174(2) 3_656
Mn1 O10 2.175(2) .
Mn1 O8 2.204(2) 4_466
N1 N2 1.243(3) .
N1 C7 1.425(3) .
N2 C9 1.432(3) .
N3 C17 1.320(4) .
N3 C18 1.426(5) .
N3 C19 1.444(4) .
N4 C20 1.316(4) .
N4 C22 1.420(4) .
N4 C21 1.462(5) .
O1 C1 1.235(3) .
O2 C1 1.273(3) .
O3 C5 1.243(3) .
O3 Mn1 2.174(2) 3_656
O4 C5 1.267(3) .
O5 C12 1.275(3) .
O6 C12 1.237(3) .
O6 Mn1 2.162(2) 2_656
O7 C15 1.276(3) .
O8 C15 1.232(3) .
O8 Mn1 2.204(2) 4_665
O9 C17 1.224(4) .
O10 C20 1.229(4) .
C1 C2 1.508(4) .
C2 C3 1.381(4) .
C2 C8 1.388(4) .
C3 C4 1.390(4) .
C4 C6 1.387(4) .
C4 C5 1.501(4) .
C6 C7 1.395(4) .
C7 C8 1.385(4) .
C9 C16 1.392(4) .
C9 C10 1.396(4) .
C10 C11 1.381(4) .
C11 C13 1.393(4) .
C11 C12 1.503(4) .
C13 C14 1.378(4) .
C14 C16 1.385(4) .
C14 C15 1.503(4) .
